data_1560191
loop_
_publ_author_name
'Ma, Liang'
'Kou, Luyao'
'Jin, Feng'
'Cheng, Xionglve'
'Tao, Suyan'
'Jiang, Gangzhong'
'Bao, Xiaoguang'
'Wan, Xiaobing'

_publ_section_title
;
 Acyclic nitronate olefin cycloaddition (ANOC): regio- and stereospecific
 synthesis of isoxazolines.
;
_journal_issue 2
_journal_name_full 'Chemical science'
_journal_page_first 774
_journal_page_last 779
_journal_paper_doi 10.1039/d0sc05607c
_journal_volume 12
_journal_year 2020
_chemical_formula_moiety 'C12 H11 N O3'
_chemical_formula_sum 'C12 H11 N O3'
_chemical_formula_weight 217.22
_space_group_crystal_system monoclinic
_space_group_IT_number 14
_space_group_name_Hall '-P 2ybc'
_space_group_name_H-M_alt 'P 1 21/c 1'
_atom_sites_solution_hydrogens geom
_atom_sites_solution_primary dual
_audit_creation_date 2020-06-20
_audit_creation_method
;
Olex2 1.3
(compiled 2020.02.04 svn.rd84adfe8 for OlexSys, GUI svn.r6032)
;
_audit_update_record
;
2020-06-22 deposited with the CCDC.	2020-11-16 downloaded from the CCDC.
;
_cell_angle_alpha 90
_cell_angle_beta 92.749(2)
_cell_angle_gamma 90
_cell_formula_units_Z 4
_cell_length_a 12.4596(7)
_cell_length_b 7.5335(5)
_cell_length_c 10.8814(7)
_cell_measurement_reflns_used 5659
_cell_measurement_temperature 119.99
_cell_measurement_theta_max 27.46
_cell_measurement_theta_min 3.161
_cell_volume 1020.20(11)
_computing_cell_refinement 'SAINT v8.37A (Bruker, 2015)'
_computing_data_reduction 'SAINT v8.37A (Bruker, 2015)'
_computing_molecular_graphics 'Olex2 1.3 (Dolomanov et al., 2009)'
_computing_publication_material 'Olex2 1.3 (Dolomanov et al., 2009)'
_computing_structure_refinement 'SHELXL 2018/3 (Sheldrick, 2015)'
_computing_structure_solution 'SHELXT 2018/2 (Sheldrick, 2018)'
_diffrn_ambient_temperature 119.99
_diffrn_measured_fraction_theta_full 0.997
_diffrn_measured_fraction_theta_max 0.997
_diffrn_measurement_device_type 'Bruker APEX-II CCD'
_diffrn_measurement_method '\f and \w scans'
_diffrn_radiation_type MoK\a
_diffrn_radiation_wavelength 0.71073
_diffrn_reflns_av_R_equivalents 0.0696
_diffrn_reflns_av_unetI/netI 0.0447
_diffrn_reflns_Laue_measured_fraction_full 0.997
_diffrn_reflns_Laue_measured_fraction_max 0.997
_diffrn_reflns_limit_h_max 15
_diffrn_reflns_limit_h_min -16
_diffrn_reflns_limit_k_max 9
_diffrn_reflns_limit_k_min -9
_diffrn_reflns_limit_l_max 14
_diffrn_reflns_limit_l_min -14
_diffrn_reflns_number 15370
_diffrn_reflns_point_group_measured_fraction_full 0.997
_diffrn_reflns_point_group_measured_fraction_max 0.997
_diffrn_reflns_theta_full 25.242
_diffrn_reflns_theta_max 27.546
_diffrn_reflns_theta_min 3.274
_diffrn_source_current 1.0
_diffrn_source_power 0.05
_diffrn_source_voltage 50.0
_diffrn_standards_number 0
_exptl_absorpt_coefficient_mu 0.103
_exptl_absorpt_correction_T_max 0.7456
_exptl_absorpt_correction_T_min 0.5496
_exptl_absorpt_correction_type multi-scan
_exptl_absorpt_process_details
;
SADABS-2016/2 (Bruker,2016/2) was used for absorption correction.
wR2(int) was 0.1386 before and 0.0820 after correction.
The Ratio of minimum to maximum transmission is 0.7371.
The \l/2 correction factor is Not present.
;
_exptl_crystal_colour 'clear light colourless'
_exptl_crystal_colour_lustre clear
_exptl_crystal_colour_modifier light
_exptl_crystal_colour_primary colourless
_exptl_crystal_density_diffrn 1.414
_exptl_crystal_description block
_exptl_crystal_F_000 456
_exptl_crystal_size_max 0.4
_exptl_crystal_size_mid 0.4
_exptl_crystal_size_min 0.4
_refine_diff_density_max 0.258
_refine_diff_density_min -0.257
_refine_diff_density_rms 0.052
_refine_ls_extinction_method none
_refine_ls_goodness_of_fit_ref 1.048
_refine_ls_hydrogen_treatment constr
_refine_ls_matrix_type full
_refine_ls_number_parameters 146
_refine_ls_number_reflns 2342
_refine_ls_number_restraints 0
_refine_ls_restrained_S_all 1.048
_refine_ls_R_factor_all 0.0563
_refine_ls_R_factor_gt 0.0409
_refine_ls_shift/su_max 0.000
_refine_ls_shift/su_mean 0.000
_refine_ls_structure_factor_coef Fsqd
_refine_ls_weighting_details 'w=1/[\s^2^(Fo^2^)+(0.0665P)^2^+0.2635P] where P=(Fo^2^+2Fc^2^)/3'
_refine_ls_weighting_scheme calc
_refine_ls_wR_factor_gt 0.1117
_refine_ls_wR_factor_ref 0.1264
_reflns_Friedel_coverage 0.000
_reflns_number_gt 1858
_reflns_number_total 2342
_reflns_threshold_expression 'I > 2\s(I)'
_cod_data_source_file d0sc05607c2.cif
_cod_data_source_block mo_ml03b_0ma
_cod_depositor_comments 'Adding full bibliography for 1560189--1560192.cif.'
_cod_database_code 1560191
_shelx_shelxl_version_number 2018/3
_shelx_space_group_comment
;
The symmetry employed for this shelxl refinement is uniquely defined
by the following loop, which should always be used as a source of
symmetry information in preference to the above space-group names.
They are only intended as comments.
;
_shelx_estimated_absorpt_t_max 0.960
_shelx_estimated_absorpt_t_min 0.960
_olex2_refinement_description
;
1. Fixed Uiso
 At 1.2 times of:
  All C(H) groups, All C(H,H) groups
 At 1.5 times of:
  All C(H,H,H) groups
2.a Ternary CH refined with riding coordinates:
 C3(H3), C5(H5)
2.b Secondary CH2 refined with riding coordinates:
 C4(H4A,H4B)
2.c Aromatic/amide H refined with riding coordinates:
 C10(H10), C7(H7), C8(H8), C9(H9)
2.d Idealised Me refined as rotating group:
 C12(H12A,H12B,H12C)
;
_olex2_submission_special_instructions 'No special instructions were received'

loop_
_space_group_symop_operation_xyz
'x, y, z'
'-x, y+1/2, -z+1/2'
'-x, -y, -z'
'x, -y-1/2, z-1/2'

loop_
_atom_site_label
_atom_site_type_symbol
_atom_site_fract_x
_atom_site_fract_y
_atom_site_fract_z
_atom_site_U_iso_or_equiv
_atom_site_adp_type
_atom_site_occupancy
_atom_site_site_symmetry_order
_atom_site_calc_flag
_atom_site_refinement_flags_posn
_atom_site_refinement_flags_adp
_atom_site_refinement_flags_occupancy
_atom_site_disorder_assembly
_atom_site_disorder_group
O3 O 0.22455(8) 0.42542(14) 0.27317(9) 0.0250(3) Uani 1 1 d . . . . .
O1 O 0.49673(9) 0.11262(16) 0.13440(10) 0.0318(3) Uani 1 1 d . . . . .
O2 O 0.45030(9) 0.01098(16) 0.31863(10) 0.0340(3) Uani 1 1 d . . . . .
N1 N 0.30063(10) 0.35777(16) 0.19290(10) 0.0227(3) Uani 1 1 d . . . . .
C3 C 0.34425(11) 0.24609(19) 0.39120(12) 0.0212(3) Uani 1 1 d . . . . .
H3 H 0.393947 0.322882 0.442796 0.025 Uiso 1 1 calc R U . . .
C6 C 0.20084(11) 0.43449(19) 0.49330(12) 0.0207(3) Uani 1 1 d . . . . .
C2 C 0.36561(11) 0.26302(19) 0.25854(12) 0.0206(3) Uani 1 1 d . . . . .
C10 C 0.09822(12) 0.5026(2) 0.66774(14) 0.0272(3) Uani 1 1 d . . . . .
H10 H 0.041472 0.475046 0.719822 0.033 Uiso 1 1 calc R U . . .
C7 C 0.26170(12) 0.5871(2) 0.51700(14) 0.0259(3) Uani 1 1 d . . . . .
H7 H 0.317738 0.616935 0.464498 0.031 Uiso 1 1 calc R U . . .
C11 C 0.11747(11) 0.3898(2) 0.56907(13) 0.0228(3) Uani 1 1 d . . . . .
C5 C 0.23009(11) 0.31740(19) 0.38830(12) 0.0211(3) Uani 1 1 d . . . . .
H5 H 0.178086 0.216511 0.380022 0.025 Uiso 1 1 calc R U . . .
C1 C 0.44476(12) 0.1279(2) 0.22352(13) 0.0244(3) Uani 1 1 d . . . . .
C12 C 0.05094(13) 0.2243(2) 0.54971(15) 0.0304(4) Uani 1 1 d . . . . .
H12A H 0.020314 0.221960 0.465076 0.046 Uiso 1 1 calc R U . . .
H12B H -0.007231 0.223740 0.607214 0.046 Uiso 1 1 calc R U . . .
H12C H 0.096464 0.119618 0.564252 0.046 Uiso 1 1 calc R U . . .
C8 C 0.24165(13) 0.6960(2) 0.61603(14) 0.0293(4) Uani 1 1 d . . . . .
H8 H 0.283916 0.799118 0.631886 0.035 Uiso 1 1 calc R U . . .
C9 C 0.15916(13) 0.6524(2) 0.69163(14) 0.0299(4) Uani 1 1 d . . . . .
H9 H 0.144645 0.725819 0.759861 0.036 Uiso 1 1 calc R U . . .
C4 C 0.37038(14) 0.0502(2) 0.41039(14) 0.0296(4) Uani 1 1 d . . . . .
H4A H 0.400632 0.028555 0.494852 0.036 Uiso 1 1 calc R U . . .
H4B H 0.305314 -0.023816 0.396225 0.036 Uiso 1 1 calc R U . . .

loop_
_atom_site_aniso_label
_atom_site_aniso_U_11
_atom_site_aniso_U_22
_atom_site_aniso_U_33
_atom_site_aniso_U_23
_atom_site_aniso_U_13
_atom_site_aniso_U_12
O3 0.0282(6) 0.0268(6) 0.0205(5) 0.0027(4) 0.0046(4) 0.0081(4)
O1 0.0263(6) 0.0446(7) 0.0251(5) -0.0039(5) 0.0059(4) 0.0077(5)
O2 0.0397(7) 0.0378(7) 0.0251(6) 0.0028(5) 0.0078(5) 0.0185(5)
N1 0.0239(6) 0.0232(6) 0.0213(6) -0.0002(5) 0.0048(5) 0.0010(5)
C3 0.0210(7) 0.0245(7) 0.0182(6) -0.0001(5) 0.0035(5) 0.0032(6)
C6 0.0190(7) 0.0222(7) 0.0210(6) 0.0011(5) 0.0020(5) 0.0031(5)
C2 0.0193(7) 0.0232(7) 0.0195(6) -0.0002(5) 0.0026(5) -0.0026(5)
C10 0.0234(8) 0.0338(9) 0.0249(7) 0.0018(6) 0.0076(6) 0.0040(6)
C7 0.0248(8) 0.0258(8) 0.0277(7) -0.0013(6) 0.0074(6) -0.0008(6)
C11 0.0191(7) 0.0249(8) 0.0247(7) 0.0032(6) 0.0019(5) 0.0028(6)
C5 0.0210(7) 0.0208(7) 0.0216(7) 0.0018(5) 0.0034(5) 0.0008(6)
C1 0.0217(7) 0.0305(8) 0.0209(7) -0.0027(6) 0.0007(5) 0.0026(6)
C12 0.0254(8) 0.0314(9) 0.0349(8) 0.0021(7) 0.0058(6) -0.0046(6)
C8 0.0306(8) 0.0241(8) 0.0336(8) -0.0061(6) 0.0046(6) -0.0017(6)
C9 0.0321(8) 0.0306(8) 0.0275(7) -0.0049(6) 0.0065(6) 0.0056(6)
C4 0.0346(8) 0.0307(9) 0.0243(7) 0.0050(6) 0.0081(6) 0.0111(7)

loop_
_atom_type_symbol
_atom_type_description
_atom_type_scat_dispersion_real
_atom_type_scat_dispersion_imag
_atom_type_scat_source
C C 0.0033 0.0016 'International Tables Vol C Tables 4.2.6.8 and 6.1.1.4'
H H 0.0000 0.0000 'International Tables Vol C Tables 4.2.6.8 and 6.1.1.4'
N N 0.0061 0.0033 'International Tables Vol C Tables 4.2.6.8 and 6.1.1.4'
O O 0.0106 0.0060 'International Tables Vol C Tables 4.2.6.8 and 6.1.1.4'

loop_
_geom_angle_atom_site_label_1
_geom_angle_atom_site_label_2
_geom_angle_atom_site_label_3
_geom_angle
_geom_angle_site_symmetry_1
_geom_angle_site_symmetry_3
_geom_angle_publ_flag
N1 O3 C5 108.45(10) . . ?
C1 O2 C4 112.01(11) . . ?
C2 N1 O3 106.42(11) . . ?
C2 C3 H3 111.2 . . ?
C2 C3 C5 99.24(11) . . ?
C2 C3 C4 99.75(11) . . ?
C5 C3 H3 111.2 . . ?
C5 C3 C4 122.62(13) . . ?
C4 C3 H3 111.2 . . ?
C7 C6 C11 120.15(13) . . ?
C7 C6 C5 118.37(12) . . ?
C11 C6 C5 121.44(13) . . ?
N1 C2 C3 117.04(13) . . ?
N1 C2 C1 130.93(13) . . ?
C1 C2 C3 110.11(12) . . ?
C11 C10 H10 119.0 . . ?
C9 C10 H10 119.0 . . ?
C9 C10 C11 121.93(14) . . ?
C6 C7 H7 119.5 . . ?
C8 C7 C6 120.97(14) . . ?
C8 C7 H7 119.5 . . ?
C6 C11 C10 117.79(14) . . ?
C6 C11 C12 122.43(13) . . ?
C10 C11 C12 119.76(13) . . ?
O3 C5 C3 102.46(10) . . ?
O3 C5 C6 108.36(11) . . ?
O3 C5 H5 109.6 . . ?
C3 C5 H5 109.6 . . ?
C6 C5 C3 116.93(11) . . ?
C6 C5 H5 109.6 . . ?
O1 C1 O2 123.01(14) . . ?
O1 C1 C2 131.91(14) . . ?
O2 C1 C2 105.07(12) . . ?
C11 C12 H12A 109.5 . . ?
C11 C12 H12B 109.5 . . ?
C11 C12 H12C 109.5 . . ?
H12A C12 H12B 109.5 . . ?
H12A C12 H12C 109.5 . . ?
H12B C12 H12C 109.5 . . ?
C7 C8 H8 120.4 . . ?
C7 C8 C9 119.20(15) . . ?
C9 C8 H8 120.4 . . ?
C10 C9 C8 119.95(14) . . ?
C10 C9 H9 120.0 . . ?
C8 C9 H9 120.0 . . ?
O2 C4 C3 104.38(12) . . ?
O2 C4 H4A 110.9 . . ?
O2 C4 H4B 110.9 . . ?
C3 C4 H4A 110.9 . . ?
C3 C4 H4B 110.9 . . ?
H4A C4 H4B 108.9 . . ?

loop_
_geom_bond_atom_site_label_1
_geom_bond_atom_site_label_2
_geom_bond_distance
_geom_bond_site_symmetry_2
_geom_bond_publ_flag
O3 N1 1.4145(15) . ?
O3 C5 1.4927(16) . ?
O1 C1 1.1971(17) . ?
O2 C1 1.3585(18) . ?
O2 C4 1.4736(17) . ?
N1 C2 1.2727(18) . ?
C3 H3 1.0000 . ?
C3 C2 1.4858(18) . ?
C3 C5 1.5194(19) . ?
C3 C4 1.523(2) . ?
C6 C7 1.395(2) . ?
C6 C11 1.3978(19) . ?
C6 C5 1.5022(19) . ?
C2 C1 1.480(2) . ?
C10 H10 0.9500 . ?
C10 C11 1.399(2) . ?
C10 C9 1.378(2) . ?
C7 H7 0.9500 . ?
C7 C8 1.386(2) . ?
C11 C12 1.506(2) . ?
C5 H5 1.0000 . ?
C12 H12A 0.9800 . ?
C12 H12B 0.9800 . ?
C12 H12C 0.9800 . ?
C8 H8 0.9500 . ?
C8 C9 1.386(2) . ?
C9 H9 0.9500 . ?
C4 H4A 0.9900 . ?
C4 H4B 0.9900 . ?

loop_
_geom_torsion_atom_site_label_1
_geom_torsion_atom_site_label_2
_geom_torsion_atom_site_label_3
_geom_torsion_atom_site_label_4
_geom_torsion
_geom_torsion_site_symmetry_1
_geom_torsion_site_symmetry_2
_geom_torsion_site_symmetry_3
_geom_torsion_site_symmetry_4
_geom_torsion_publ_flag
O3 N1 C2 C3 1.46(17) . . . . ?
O3 N1 C2 C1 163.92(14) . . . . ?
N1 O3 C5 C3 25.32(13) . . . . ?
N1 O3 C5 C6 149.52(11) . . . . ?
N1 C2 C1 O1 30.6(3) . . . . ?
N1 C2 C1 O2 -149.52(15) . . . . ?
C3 C2 C1 O1 -166.00(16) . . . . ?
C3 C2 C1 O2 13.87(16) . . . . ?
C6 C7 C8 C9 -0.5(2) . . . . ?
C2 C3 C5 O3 -22.00(13) . . . . ?
C2 C3 C5 C6 -140.30(12) . . . . ?
C2 C3 C4 O2 28.18(14) . . . . ?
C7 C6 C11 C10 0.0(2) . . . . ?
C7 C6 C11 C12 -178.45(14) . . . . ?
C7 C6 C5 O3 -58.11(16) . . . . ?
C7 C6 C5 C3 56.95(17) . . . . ?
C7 C8 C9 C10 -0.1(2) . . . . ?
C11 C6 C7 C8 0.6(2) . . . . ?
C11 C6 C5 O3 124.28(13) . . . . ?
C11 C6 C5 C3 -120.66(15) . . . . ?
C11 C10 C9 C8 0.6(2) . . . . ?
C5 O3 N1 C2 -17.29(14) . . . . ?
C5 C3 C2 N1 14.08(17) . . . . ?
C5 C3 C2 C1 -151.88(12) . . . . ?
C5 C3 C4 O2 135.85(13) . . . . ?
C5 C6 C7 C8 -177.03(13) . . . . ?
C5 C6 C11 C10 177.52(13) . . . . ?
C5 C6 C11 C12 -0.9(2) . . . . ?
C1 O2 C4 C3 -22.69(16) . . . . ?
C9 C10 C11 C6 -0.6(2) . . . . ?
C9 C10 C11 C12 177.87(14) . . . . ?
C4 O2 C1 O1 -174.15(15) . . . . ?
C4 O2 C1 C2 5.97(16) . . . . ?
C4 C3 C2 N1 139.68(14) . . . . ?
C4 C3 C2 C1 -26.28(15) . . . . ?
C4 C3 C5 O3 -129.93(13) . . . . ?
C4 C3 C5 C6 111.77(15) . . . . ?
